data_4103477
loop_
_publ_author_name
'Pabitra Baran Chatterjee'
'Anandalok Audhya'
'Subhajit Bhattacharya'
'Sk Md Towsif Abtab'
'Kisholoy Bhattacharya'
'Muktimoy Chaudhury'

_publ_section_title
;
 Single Crystal-to-Single Crystal Irreversible Transformation from a
 Discrete Vanadium(V)-Alcoholate to an Aldehydic-Vanadium(IV) Oligomer
;
_journal_name_full 'Journal of the American Chemical Society'
_journal_page_first 15842
_journal_page_last 15845
_journal_paper_doi 10.1021/ja103451j
_journal_volume 132
_journal_year 2010
_chemical_formula_sum 'C18 H16 O8 V2'
_chemical_formula_weight 462.19
_chemical_name_systematic
; 
 ? 
;
_space_group_IT_number 14
_symmetry_cell_setting monoclinic
_symmetry_space_group_name_Hall '-P 2ybc'
_symmetry_space_group_name_H-M 'P 1 21/c 1'
_atom_sites_solution_hydrogens geom
_atom_sites_solution_primary direct
_atom_sites_solution_secondary difmap
_audit_creation_method SHELXL-97
_cell_angle_alpha 90.00
_cell_angle_beta 108.061(4)
_cell_angle_gamma 90.00
_cell_formula_units_Z 2
_cell_length_a 11.4247(15)
_cell_length_b 5.1604(7)
_cell_length_c 15.958(2)
_cell_measurement_temperature 296(2)
_cell_measurement_theta_max 25.78
_cell_measurement_theta_min 1.96
_cell_volume 894.5(2)
_computing_cell_refinement 'Bruker SMART APEX II'
_computing_data_collection 'Bruker SMART APEX II'
_computing_data_reduction 'SAINT-plus (bruker, 1999)'
_computing_molecular_graphics 'Bruker SHELXTL V6.10'
_computing_publication_material 'Bruker SHELXTL V6.10'
_computing_structure_refinement 'SHELXL-97 (Sheldrick, 1997)'
_computing_structure_solution 'SHELXS-97 (Sheldrick, 1990)'
_diffrn_ambient_temperature 296(2)
_diffrn_measured_fraction_theta_full 1.000
_diffrn_measured_fraction_theta_max 1.000
_diffrn_measurement_device_type '\p and \w scans'
_diffrn_radiation_monochromator graphite
_diffrn_radiation_source 'fine-focus sealed tube'
_diffrn_radiation_type MoK\a
_diffrn_radiation_wavelength 0.71073
_diffrn_reflns_av_R_equivalents 0.0721
_diffrn_reflns_av_sigmaI/netI 0.0339
_diffrn_reflns_limit_h_max 13
_diffrn_reflns_limit_h_min -13
_diffrn_reflns_limit_k_max 6
_diffrn_reflns_limit_k_min -6
_diffrn_reflns_limit_l_max 19
_diffrn_reflns_limit_l_min -19
_diffrn_reflns_number 4265
_diffrn_reflns_theta_full 25.38
_diffrn_reflns_theta_max 25.38
_diffrn_reflns_theta_min 1.87
_diffrn_standards_decay_% <1
_exptl_absorpt_coefficient_mu 1.090
_exptl_absorpt_correction_T_max 0.994
_exptl_absorpt_correction_T_min 0.901
_exptl_absorpt_correction_type multi-scan
_exptl_absorpt_process_details 'SADABS (Sheldrick, 1996)'
_exptl_crystal_colour red-brown
_exptl_crystal_density_diffrn 1.716
_exptl_crystal_density_method 'not measured'
_exptl_crystal_description block
_exptl_crystal_F_000 468
_exptl_crystal_size_max 0.308
_exptl_crystal_size_mid 0.077
_exptl_crystal_size_min 0.011
_refine_diff_density_max 0.837
_refine_diff_density_min -0.374
_refine_diff_density_rms 0.077
_refine_ls_extinction_method none
_refine_ls_goodness_of_fit_ref 1.492
_refine_ls_hydrogen_treatment constr
_refine_ls_matrix_type full
_refine_ls_number_parameters 128
_refine_ls_number_reflns 1645
_refine_ls_number_restraints 0
_refine_ls_restrained_S_all 1.492
_refine_ls_R_factor_all 0.0871
_refine_ls_R_factor_gt 0.0667
_refine_ls_shift/su_max 0.001
_refine_ls_shift/su_mean 0.000
_refine_ls_structure_factor_coef Fsqd
_refine_ls_weighting_details 'calc w=1/[\s^2^(Fo^2^)+(0.1000P)^2^+0.0000P] where P=(Fo^2^+2Fc^2^)/3'
_refine_ls_weighting_scheme calc
_refine_ls_wR_factor_gt 0.1831
_refine_ls_wR_factor_ref 0.1967
_reflns_number_gt 1269
_reflns_number_total 1645
_reflns_threshold_expression >2sigma(I)
_cod_data_source_file ja103451j_si_006.cif
_cod_data_source_block MC5_DAY-20
_cod_database_code 4103477

loop_
_symmetry_equiv_pos_as_xyz
'x, y, z'
'-x, y+1/2, -z+1/2'
'-x, -y, -z'
'x, -y-1/2, z-1/2'

loop_
_atom_site_label
_atom_site_type_symbol
_atom_site_fract_x
_atom_site_fract_y
_atom_site_fract_z
_atom_site_U_iso_or_equiv
_atom_site_adp_type
_atom_site_occupancy
_atom_site_symmetry_multiplicity
_atom_site_calc_flag
_atom_site_refinement_flags
V1 V 0.4600(2) 0.2689(5) 0.54547(14) 0.0835(16) Uani 1 1 d .
O2 O 0.5797(10) 0.5579(16) 0.5741(6) 0.070(3) Uani 1 1 d .
C2 C 0.752(2) 0.830(5) 0.6473(14) 0.078(5) Uani 1 1 d .
C3 C 0.840(2) 0.888(3) 0.726(2) 0.085(5) Uani 1 1 d .
H3 H 0.8928 1.0253 0.7265 0.102 Uiso 1 1 calc R
C5 C 0.781(3) 0.556(5) 0.8031(13) 0.081(5) Uani 1 1 d .
H5 H 0.7913 0.4615 0.8546 0.097 Uiso 1 1 calc R
C7 C 0.606(2) 0.276(4) 0.7352(11) 0.096(6) Uani 1 1 d .
H7 H 0.5995 0.2424 0.7909 0.115 Uiso 1 1 calc R
C6 C 0.6855(18) 0.484(4) 0.7257(18) 0.079(5) Uani 1 1 d .
C4 C 0.8572(16) 0.761(6) 0.8041(15) 0.089(5) Uani 1 1 d .
O1 O 0.5431(9) 0.136(2) 0.6701(7) 0.088(3) Uani 1 1 d .
C1 C 0.6738(18) 0.626(4) 0.6466(13) 0.070(5) Uani 1 1 d .
C8 C 0.7350(15) 1.008(3) 0.5676(12) 0.079(5) Uani 1 1 d .
H8A H 0.7706 1.1756 0.5884 0.095 Uiso 1 1 calc R
H8B H 0.7805 0.9359 0.5309 0.095 Uiso 1 1 calc R
O4 O 0.3461(9) 0.3895(19) 0.5718(6) 0.095(3) Uani 1 1 d .
C9 C 0.9515(14) 0.839(4) 0.8928(10) 0.129(7) Uani 1 1 d .
H9A H 0.9119 0.9454 0.9253 0.194 Uiso 1 1 calc R
H9B H 1.0176 0.9340 0.8820 0.194 Uiso 1 1 calc R
H9C H 0.9836 0.6860 0.9263 0.194 Uiso 1 1 calc R
O3 O 0.6121(9) 1.0439(18) 0.5157(6) 0.077(3) Uani 1 1 d .

loop_
_atom_site_aniso_label
_atom_site_aniso_U_11
_atom_site_aniso_U_22
_atom_site_aniso_U_33
_atom_site_aniso_U_23
_atom_site_aniso_U_13
_atom_site_aniso_U_12
V1 0.112(3) 0.073(2) 0.058(2) -0.0125(15) 0.0141(17) -0.0203(18)
O2 0.098(7) 0.051(6) 0.049(7) 0.003(5) 0.005(6) 0.001(6)
C2 0.055(12) 0.097(17) 0.071(19) -0.033(14) 0.001(14) -0.016(12)
C3 0.075(15) 0.079(13) 0.103(15) -0.007(16) 0.029(16) 0.012(11)
C5 0.102(14) 0.078(14) 0.055(17) -0.005(12) 0.011(16) 0.037(13)
C7 0.140(16) 0.063(12) 0.067(14) -0.028(10) 0.006(13) -0.016(13)
C6 0.077(15) 0.062(15) 0.075(18) -0.040(16) -0.006(16) 0.014(12)
C4 0.064(13) 0.102(17) 0.09(2) -0.021(16) 0.011(14) 0.012(14)
O1 0.100(8) 0.076(7) 0.078(7) 0.004(7) 0.016(6) -0.001(7)
C1 0.080(16) 0.068(14) 0.050(18) -0.005(14) 0.003(13) 0.028(15)
C8 0.095(14) 0.060(10) 0.089(13) -0.019(11) 0.040(12) -0.026(10)
O4 0.095(7) 0.107(8) 0.077(7) -0.008(6) 0.020(6) 0.002(7)
C9 0.089(12) 0.185(19) 0.075(13) -0.031(13) -0.032(11) 0.013(13)
O3 0.067(7) 0.084(7) 0.071(7) -0.016(5) 0.009(6) -0.020(6)

loop_
_atom_type_symbol
_atom_type_description
_atom_type_scat_dispersion_real
_atom_type_scat_dispersion_imag
_atom_type_scat_source
C C 0.0033 0.0016 'International Tables Vol C Tables 4.2.6.8 and 6.1.1.4'
H H 0.0000 0.0000 'International Tables Vol C Tables 4.2.6.8 and 6.1.1.4'
O O 0.0106 0.0060 'International Tables Vol C Tables 4.2.6.8 and 6.1.1.4'
V V 0.3005 0.5294 'International Tables Vol C Tables 4.2.6.8 and 6.1.1.4'

loop_
_geom_angle_atom_site_label_1
_geom_angle_atom_site_label_2
_geom_angle_atom_site_label_3
_geom_angle
_geom_angle_site_symmetry_1
_geom_angle_site_symmetry_3
O4 V1 O3 101.6(5) . 3_666
O4 V1 O2 101.8(4) . .
O3 V1 O2 154.4(4) 3_666 .
O4 V1 O2 96.4(4) . 3_666
O3 V1 O2 87.5(4) 3_666 3_666
O2 V1 O2 79.8(5) . 3_666
O4 V1 O1 92.6(4) . .
O3 V1 O1 102.0(4) 3_666 .
O2 V1 O1 87.1(4) . .
O2 V1 O1 165.3(5) 3_666 .
O4 V1 O3 171.6(4) . 1_545
O3 V1 O3 72.5(4) 3_666 1_545
O2 V1 O3 85.1(3) . 1_545
O2 V1 O3 89.5(3) 3_666 1_545
O1 V1 O3 82.9(4) . 1_545
O4 V1 V1 101.9(4) . 3_666
O3 V1 V1 123.5(3) 3_666 3_666
O2 V1 V1 40.5(3) . 3_666
O2 V1 V1 39.3(3) 3_666 3_666
O1 V1 V1 127.2(3) . 3_666
O3 V1 V1 86.5(3) 1_545 3_666
C1 O2 V1 134.4(12) . .
C1 O2 V1 125.1(12) . 3_666
V1 O2 V1 100.2(5) . 3_666
C1 C2 C3 117.5(18) . .
C1 C2 C8 122(2) . .
C3 C2 C8 120(2) . .
C4 C3 C2 125.8(18) . .
C4 C5 C6 121.8(17) . .
O1 C7 C6 123.0(16) . .
C5 C6 C1 118.0(18) . .
C5 C6 C7 116(2) . .
C1 C6 C7 126(2) . .
C3 C4 C5 116.8(16) . .
C3 C4 C9 125(3) . .
C5 C4 C9 118(3) . .
C7 O1 V1 124.9(9) . .
O2 C1 C2 123(2) . .
O2 C1 C6 117(2) . .
C2 C1 C6 120.1(17) . .
O3 C8 C2 114.5(13) . .
C8 O3 V1 112.3(9) . 3_666
C8 O3 V1 129.6(8) . 1_565
V1 O3 V1 107.5(4) 3_666 1_565

loop_
_geom_bond_atom_site_label_1
_geom_bond_atom_site_label_2
_geom_bond_distance
_geom_bond_site_symmetry_2
V1 O4 1.611(10) .
V1 O3 1.934(9) 3_666
V1 O2 1.979(10) .
V1 O2 2.027(10) 3_666
V1 O1 2.040(10) .
V1 O3 2.259(10) 1_545
V1 V1 3.074(5) 3_666
O2 C1 1.358(18) .
O2 V1 2.027(10) 3_666
C2 C1 1.38(2) .
C2 C3 1.38(2) .
C2 C8 1.53(2) .
C3 C4 1.36(2) .
C5 C4 1.37(2) .
C5 C6 1.42(2) .
C7 O1 1.286(18) .
C7 C6 1.44(2) .
C6 C1 1.43(2) .
C4 C9 1.54(2) .
C8 O3 1.404(16) .
O3 V1 1.934(9) 3_666
O3 V1 2.259(10) 1_565
